data_7159028
loop_
_publ_author_name
'Zhou, Jia-Liang'
'Li, Yan-Hong'
'Zhang, Ying-Ming'
'Chen, Ling'
'Liu, Yu'

_publ_section_title
;
 Enhanced molecular binding affinity toward aromatic dications by
 anthracene-derived crown ethers in water.
;
_journal_issue 1
_journal_name_full 'Organic &amp; biomolecular chemistry'
_journal_page_first 107
_journal_page_last 114
_journal_paper_doi 10.1039/d2ob02010f
_journal_volume 21
_journal_year 2022
_chemical_formula_moiety '2(C44 H44 O22 S4), 2(C24 H28 N4), 9.25(H8 O4)'
_chemical_formula_sum 'C136 H218 N8 O81 S8'
_chemical_formula_weight 3517.65
_space_group_crystal_system tetragonal
_space_group_IT_number 84
_space_group_name_Hall '-P 4c'
_space_group_name_H-M_alt 'P 42/m'
_atom_sites_solution_hydrogens mixed
_atom_sites_solution_primary direct
_audit_creation_date 2019-12-20
_audit_creation_method
;
Olex2 1.2
(compiled 2018.05.29 svn.r3508 for OlexSys, GUI svn.r5506)
;
_audit_update_record
;
2022-11-02 deposited with the CCDC.	2022-12-05 downloaded from the CCDC.
;
_cell_angle_alpha 90
_cell_angle_beta 90
_cell_angle_gamma 90
_cell_formula_units_Z 2
_cell_length_a 24.7343(13)
_cell_length_b 24.7343(13)
_cell_length_c 13.8021(11)
_cell_measurement_reflns_used 7165
_cell_measurement_temperature 150(2)
_cell_measurement_theta_max 25.788
_cell_measurement_theta_min 2.47
_cell_volume 8443.9(9)
_computing_cell_refinement 'SAINT V8.40A (?, 2016)'
_computing_data_reduction 'SAINT V8.40A (?, 2016)'
_computing_molecular_graphics 'Olex2 (Dolomanov et al., 2009)'
_computing_publication_material 'Olex2 (Dolomanov et al., 2009)'
_computing_structure_refinement 'XL (Sheldrick, 2008)'
_computing_structure_solution 'SIR2004 (Burla et al.,  2007)'
_diffrn_ambient_temperature 150.0
_diffrn_measured_fraction_theta_full 0.995
_diffrn_measured_fraction_theta_max 0.992
_diffrn_measurement_device_type 'Bruker APEX-II CCD'
_diffrn_measurement_method '\f and \w scans'
_diffrn_radiation_type MoK\a
_diffrn_radiation_wavelength 0.71073
_diffrn_reflns_av_R_equivalents 0.0939
_diffrn_reflns_av_unetI/netI 0.0752
_diffrn_reflns_Laue_measured_fraction_full 0.995
_diffrn_reflns_Laue_measured_fraction_max 0.992
_diffrn_reflns_limit_h_max 32
_diffrn_reflns_limit_h_min -31
_diffrn_reflns_limit_k_max 31
_diffrn_reflns_limit_k_min -29
_diffrn_reflns_limit_l_max 17
_diffrn_reflns_limit_l_min -17
_diffrn_reflns_number 53237
_diffrn_reflns_point_group_measured_fraction_full 0.995
_diffrn_reflns_point_group_measured_fraction_max 0.992
_diffrn_reflns_theta_full 25.242
_diffrn_reflns_theta_max 27.481
_diffrn_reflns_theta_min 1.880
_diffrn_standards_number 0
_exptl_absorpt_coefficient_mu 0.207
_exptl_absorpt_correction_T_max 0.7469
_exptl_absorpt_correction_T_min 0.6226
_exptl_absorpt_correction_type multi-scan
_exptl_absorpt_process_details
'SADABS-2016/2 (Bruker,2016/2) was used for absorption correction. wR2(int) was 0.0757 before and 0.0595 after correction. The Ratio of minimum to maximum transmission is 0.8336. The \l/2 correction factor is Not present.'
_exptl_crystal_colour 'brownish red'
_exptl_crystal_density_diffrn 1.384
_exptl_crystal_description stick
_exptl_crystal_F_000 3732
_refine_diff_density_max 1.367
_refine_diff_density_min -0.647
_refine_diff_density_rms 0.137
_refine_ls_extinction_method none
_refine_ls_goodness_of_fit_ref 1.012
_refine_ls_hydrogen_treatment constr
_refine_ls_matrix_type full
_refine_ls_number_parameters 605
_refine_ls_number_reflns 10009
_refine_ls_number_restraints 117
_refine_ls_restrained_S_all 1.008
_refine_ls_R_factor_all 0.2687
_refine_ls_R_factor_gt 0.1676
_refine_ls_shift/su_max 0.002
_refine_ls_shift/su_mean 0.000
_refine_ls_structure_factor_coef Fsqd
_refine_ls_weighting_details 'w=1/[\s^2^(Fo^2^)+(0.4300P)^2^] where P=(Fo^2^+2Fc^2^)/3'
_refine_ls_weighting_scheme calc
_refine_ls_wR_factor_gt 0.4756
_refine_ls_wR_factor_ref 0.5819
_reflns_Friedel_coverage 0.000
_reflns_number_gt 4122
_reflns_number_total 10009
_reflns_threshold_expression 'I > 2\s(I)'
_cod_data_source_file d2ob02010f2.cif
_cod_data_source_block TSDA42MV
_cod_depositor_comments 'Adding full bibliography for 7159028.cif.'
_cod_original_cell_volume 8443.9(11)
_cod_database_code 7159028
_shelx_shelxl_version_number 2014/7
_shelx_space_group_comment
;
The symmetry employed for this shelxl refinement is uniquely defined
by the following loop, which should always be used as a source of
symmetry information in preference to the above space-group names.
They are only intended as comments.
;
_olex2_refinement_description
;
1. Fixed Uiso
 At 1.2 times of:
  All C(H) groups, All C(H,H) groups
 At 1.5 times of:
  All C(H,H,H) groups, All O(H,H) groups
2. Restrained distances
 C44-N3
 1.49 with sigma of 0.01
3. Restrained planarity
 N4, C39, C40, C41, C42, C43, C45
 with sigma of 0.01
 N3, C34, C35, C36, C37, C38, C44
 with sigma of 0.01
4. Uiso/Uaniso restraints and constraints
N4 \\sim C39 \\sim C40 \\sim C41 \\sim C42 \\sim C43 \\sim C45: within 2A with
sigma of 0.001 and sigma for terminal atoms of 0.002
N3 \\sim C34 \\sim C35 \\sim C36 \\sim C37 \\sim C38 \\sim C44: within 2A with
sigma of 0.001 and sigma for terminal atoms of 0.002
Uanis(O8W) \\sim Ueq, Uanis(O13W) \\sim Ueq, Uanis(O14W) \\sim Ueq, Uanis(O16W)
\\sim Ueq: with sigma of 0.01 and sigma for terminal atoms of 0.02
5. Others
 Fixed Sof: H46A(0.5) H46B(0.5) H46C(0.5) H33A(0.5) H33B(0.5) H33C(0.5)
 C42(0.5) H42(0.5) C43(0.5) H43(0.5) N4(0.5) C39(0.5) H39(0.5) C40(0.5)
 H40(0.5) C41(0.5) C34(0.5) H34(0.5) C35(0.5) H35(0.5) C36(0.5) C37(0.5)
 H37(0.5) C38(0.5) H38(0.5) N3(0.5) C45(0.5) H45A(0.5) H45B(0.5) H45C(0.5)
 C44(0.5) H44A(0.5) H44B(0.5) H44C(0.5) H1WA(0.25) H1WB(0.25) H2WA(0.5)
 H2WB(0.5) H3WA(0.5) H3WB(0.5) H5WA(0.5) H5WB(0.5) H6WA(0.5) H6WB(0.5)
 H7WB(0.5) H8WA(0.5) H8WB(0.5) H9WA(0.5) H9WB(0.5) H10A(0.5) H10B(0.5)
 H11A(0.5) H11B(0.5) H13A(0.5)
6.a Riding coordinates:
 C45(H45A,H45B,H45C), C44(H44A,H44B,H44C), O1W(H1WA,H1WB), O2W(H2WA,H2WB),
 O3W(H3WA,H3WB), O4W(H4WA,H4WB), O5W(H5WA,H5WB), O6W(H6WA,H6WB), O7W(H7WA,H7WB),
  O8W(H8WA,H8WB), O9W(H9WA,H9WB), O10W(H10A,H10B), O11W(H11A,H11B), O12W(H12A,
 H12B), O13W(H13A,H13B), O14W(H14A,H14B), O16W(H16C,H16D)
6.b Secondary CH2 refined with riding coordinates:
 C16(H16A,H16B), C15(H15A,H15B), C17(H17A,H17B), C18(H18A,H18B), C19(H19A,
 H19B), C22(H22A,H22B), C21(H21A,H21B), C20(H20A,H20B)
6.c Aromatic/amide H refined with riding coordinates:
 C2(H2), C3(H3), C7(H7), C10(H10), C13(H13), C12(H12), C32(H32), C31(H31),
 C30(H30), C29(H29), C27(H27), C26(H26), C24(H24), C23(H23), C42(H42), C43(H43),
  C39(H39), C40(H40), C34(H34), C35(H35), C37(H37), C38(H38)
6.d Fitted hexagon refined as free rotating group:
 C42(C43,N4,C39,C40,C41), C34(C35,C36,C37,C38,N3)
6.e Idealised Me refined as rotating group:
 C46(H46A,H46B,H46C), C33(H33A,H33B,H33C)
;
_olex2_submission_special_instructions 'No special instructions were received'

loop_
_space_group_symop_operation_xyz
'x, y, z'
'-x, -y, z'
'-y, x, z+1/2'
'y, -x, z+1/2'
'-x, -y, -z'
'x, y, -z'
'y, -x, -z-1/2'
'-y, x, -z-1/2'

loop_
_atom_site_label
_atom_site_type_symbol
_atom_site_fract_x
_atom_site_fract_y
_atom_site_fract_z
_atom_site_U_iso_or_equiv
_atom_site_adp_type
_atom_site_occupancy
_atom_site_site_symmetry_order
_atom_site_calc_flag
_atom_site_refinement_flags_posn
_atom_site_refinement_flags_adp
_atom_site_refinement_flags_occupancy
_atom_site_disorder_assembly
_atom_site_disorder_group
S001 S 0.21628(10) 0.91047(8) 0.7254(2) 0.0860(8) Uani 1 1 d . . . . .
N1 N 0.4174(3) 0.7708(4) 0.5000 0.072(2) Uani 1 2 d S T P . .
O1 O 0.0913(2) 0.7063(2) 0.7531(4) 0.0761(15) Uani 1 1 d . . . . .
C1 C 0.1784(3) 0.8496(3) 0.7358(6) 0.068(2) Uani 1 1 d . . . . .
S002 S 0.24769(13) 0.58151(9) 0.7408(2) 0.1057(11) Uani 1 1 d . . . . .
N2 N 0.1372(3) 0.7292(3) 0.5000 0.060(2) Uani 1 2 d S T P . .
O2 O 0.0225(2) 0.6223(2) 0.6713(5) 0.0839(17) Uani 1 1 d . . . . .
C2 C 0.1247(3) 0.8507(3) 0.7362(6) 0.070(2) Uani 1 1 d . . . . .
H2 H 0.1068 0.8846 0.7310 0.084 Uiso 1 1 calc R . . . .
O3 O 0.0738(3) 0.5880(3) 0.5000 0.072(2) Uani 1 2 d S T P . .
C3 C 0.0934(3) 0.8036(3) 0.7440(6) 0.076(2) Uani 1 1 d . . . . .
H3 H 0.0551 0.8060 0.7466 0.091 Uiso 1 1 calc R . . . .
C4 C 0.1180(3) 0.7547(3) 0.7478(5) 0.0645(18) Uani 1 1 d . . . . .
O4 O 0.3722(2) 0.7863(3) 0.7551(4) 0.0750(15) Uani 1 1 d . . . . .
C5 C 0.1759(3) 0.7505(3) 0.7481(5) 0.0571(16) Uani 1 1 d . . . . .
O5 O 0.4384(2) 0.8691(2) 0.6765(4) 0.0820(16) Uani 1 1 d . . . . .
C6 C 0.2074(3) 0.7982(3) 0.7448(5) 0.0557(16) Uani 1 1 d . . . . .
O6 O 0.4619(3) 0.9259(3) 0.5000 0.083(2) Uani 1 2 d S T P . .
C7 C 0.2641(3) 0.7932(3) 0.7466(4) 0.0582(17) Uani 1 1 d . . . . .
H7 H 0.2856 0.8250 0.7465 0.070 Uiso 1 1 calc R . . . .
O7 O 0.1757(3) 0.9532(2) 0.7177(6) 0.107(2) Uani 1 1 d . . . . .
O8 O 0.2500(3) 0.9154(2) 0.8099(6) 0.108(2) Uani 1 1 d . . . . .
C8 C 0.2896(3) 0.7430(3) 0.7485(5) 0.0569(16) Uani 1 1 d . . . . .
O9 O 0.2473(3) 0.9049(2) 0.6370(5) 0.108(2) Uani 1 1 d . . . . .
C9 C 0.2567(3) 0.6940(3) 0.7484(5) 0.0622(18) Uani 1 1 d . . . . .
C46 C 0.0781(4) 0.7205(5) 0.5000 0.074(3) Uani 1 2 d S T P . .
H46A H 0.0666 0.7075 0.5638 0.110 Uiso 0.5 1 calc GR . . A -1
H46B H 0.0686 0.6937 0.4506 0.110 Uiso 0.5 1 calc GR . . A -1
H46C H 0.0597 0.7547 0.4855 0.110 Uiso 0.5 1 calc GR . . A -1
C10 C 0.2013(3) 0.7007(3) 0.7491(5) 0.0615(18) Uani 1 1 d . . . . .
H10 H 0.1793 0.6692 0.7502 0.074 Uiso 1 1 calc R . . . .
O10 O 0.2154(4) 0.5797(3) 0.8328(7) 0.140(3) Uani 1 1 d . . . . .
C11 C 0.2833(4) 0.6430(3) 0.7449(6) 0.075(2) Uani 1 1 d . . . . .
O11 O 0.2122(3) 0.5855(2) 0.6551(5) 0.096(2) Uani 1 1 d . . . . .
C13 C 0.3700(4) 0.6887(4) 0.7519(6) 0.085(3) Uani 1 1 d . . . . .
H13 H 0.4082 0.6857 0.7551 0.102 Uiso 1 1 calc R . . . .
C12 C 0.3393(4) 0.6422(4) 0.7472(6) 0.087(3) Uani 1 1 d . . . . .
H12 H 0.3573 0.6083 0.7454 0.105 Uiso 1 1 calc R . . . .
O12 O 0.2875(4) 0.5389(3) 0.7332(11) 0.200(6) Uani 1 1 d . . . . .
C14 C 0.3470(3) 0.7384(3) 0.7521(5) 0.0638(18) Uani 1 1 d . . . . .
C16 C 0.0118(4) 0.6513(4) 0.7557(7) 0.092(3) Uani 1 1 d . . . . .
H16A H 0.0272 0.6316 0.8117 0.110 Uiso 1 1 calc R . . . .
H16B H -0.0278 0.6535 0.7651 0.110 Uiso 1 1 calc R . . . .
C15 C 0.0350(3) 0.7078(4) 0.7532(6) 0.081(2) Uani 1 1 d . . . . .
H15A H 0.0221 0.7268 0.6944 0.097 Uiso 1 1 calc R . . . .
H15B H 0.0223 0.7283 0.8105 0.097 Uiso 1 1 calc R . . . .
C17 C 0.0722(3) 0.5952(4) 0.6711(6) 0.081(2) Uani 1 1 d . . . . .
H17A H 0.0770 0.5753 0.7328 0.097 Uiso 1 1 calc R . . . .
H17B H 0.1022 0.6215 0.6646 0.097 Uiso 1 1 calc R . . . .
C18 C 0.0728(3) 0.5563(3) 0.5872(7) 0.087(3) Uani 1 1 d . . . . .
H18A H 0.1051 0.5328 0.5906 0.104 Uiso 1 1 calc R . . . .
H18B H 0.0402 0.5332 0.5886 0.104 Uiso 1 1 calc R . . . .
C19 C 0.4309(4) 0.7847(4) 0.7624(7) 0.090(3) Uani 1 1 d . . . . .
H19A H 0.4467 0.7662 0.7055 0.108 Uiso 1 1 calc R . . . .
H19B H 0.4422 0.7652 0.8218 0.108 Uiso 1 1 calc R . . . .
C33 C 0.4771(4) 0.7807(7) 0.5000 0.098(4) Uani 1 2 d S T P . .
H33A H 0.4895 0.7862 0.4333 0.148 Uiso 0.5 1 calc GR . . B -1
H33B H 0.4957 0.7494 0.5281 0.148 Uiso 0.5 1 calc GR . . B -1
H33C H 0.4851 0.8130 0.5386 0.148 Uiso 0.5 1 calc GR . . B -1
C32 C 0.3293(4) 0.8061(4) 0.5000 0.063(3) Uani 1 2 d S T P . .
H32 H 0.3061 0.8367 0.5000 0.076 Uiso 1 2 calc RS T P . .
C31 C 0.3848(5) 0.8138(5) 0.5000 0.083(3) Uani 1 2 d S T P . .
H31 H 0.3995 0.8492 0.5000 0.099 Uiso 1 2 calc RS T P . .
C30 C 0.3973(5) 0.7232(5) 0.5000 0.084(3) Uani 1 2 d S T P . .
H30 H 0.4216 0.6935 0.5000 0.100 Uiso 1 2 calc RS T P . .
C29 C 0.3428(4) 0.7122(4) 0.5000 0.072(3) Uani 1 2 d S T P . .
H29 H 0.3301 0.6760 0.5000 0.087 Uiso 1 2 calc RS T P . .
C28 C 0.3070(4) 0.7547(4) 0.5000 0.057(2) Uani 1 2 d S T P . .
C27 C 0.1709(4) 0.6867(4) 0.5000 0.062(2) Uani 1 2 d S T P . .
H27 H 0.1562 0.6512 0.5000 0.074 Uiso 1 2 calc RS T P . .
C26 C 0.2257(4) 0.6931(4) 0.5000 0.061(2) Uani 1 2 d S T P . .
H26 H 0.2488 0.6624 0.5000 0.073 Uiso 1 2 calc RS T P . .
C25 C 0.2475(4) 0.7448(4) 0.5000 0.053(2) Uani 1 2 d S T P . .
C24 C 0.2123(4) 0.7883(4) 0.5000 0.058(2) Uani 1 2 d S T P . .
H24 H 0.2265 0.8240 0.5000 0.070 Uiso 1 2 calc RS T P . .
C23 C 0.1571(4) 0.7809(4) 0.5000 0.062(2) Uani 1 2 d S T P . .
H23 H 0.1333 0.8110 0.5000 0.074 Uiso 1 2 calc RS T P . .
C22 C 0.4391(3) 0.9476(3) 0.5852(8) 0.088(3) Uani 1 1 d . . . . .
H22A H 0.3993 0.9429 0.5836 0.105 Uiso 1 1 calc R . . . .
H22B H 0.4469 0.9868 0.5886 0.105 Uiso 1 1 calc R . . . .
C21 C 0.4607(4) 0.9212(4) 0.6697(9) 0.103(4) Uani 1 1 d . . . . .
H21A H 0.5006 0.9188 0.6646 0.124 Uiso 1 1 calc R . . . .
H21B H 0.4517 0.9423 0.7284 0.124 Uiso 1 1 calc R . . . .
C20 C 0.4491(4) 0.8434(5) 0.7664(8) 0.104(3) Uani 1 1 d . . . . .
H20A H 0.4297 0.8624 0.8189 0.125 Uiso 1 1 calc R . . . .
H20B H 0.4883 0.8450 0.7805 0.125 Uiso 1 1 calc R . . . .
C42 C 0.2620(10) 0.7552(6) 0.998(4) 0.180(4) Uani 0.5 1 d . U . C -1
H42 H 0.2744 0.7913 1.0062 0.217 Uiso 0.5 1 calc R . . C -1
C43 C 0.2989(7) 0.7129(9) 0.994(3) 0.181(4) Uani 0.5 1 d G U . C -1
H43 H 0.3365 0.7200 0.9994 0.217 Uiso 0.5 1 calc R . . C -1
N4 N 0.2807(8) 0.6601(7) 0.9820(14) 0.181(4) Uani 0.5 1 d G U . C -1
C39 C 0.2257(10) 0.6497(7) 0.9740(11) 0.181(4) Uani 0.5 1 d G U . C -1
H39 H 0.2132 0.6137 0.9658 0.217 Uiso 0.5 1 calc R . . C -1
C40 C 0.1888(6) 0.6921(10) 0.9780(13) 0.181(4) Uani 0.5 1 d G U . C -1
H40 H 0.1512 0.6850 0.9726 0.217 Uiso 0.5 1 calc R . . C -1
C41 C 0.2070(9) 0.7448(8) 0.990(3) 0.180(4) Uani 0.5 1 d G U . C -1
C34 C 0.1413(11) 0.8790(6) 1.0302(12) 0.252(4) Uani 0.5 1 d . U . C -1
H34 H 0.1514 0.9150 1.0465 0.302 Uiso 0.5 1 calc R . . C -1
C35 C 0.1807(9) 0.8394(9) 1.0193(14) 0.252(4) Uani 0.5 1 d G U . C -1
H35 H 0.2177 0.8482 1.0283 0.302 Uiso 0.5 1 calc R . . C -1
C36 C 0.1659(10) 0.7869(7) 0.9954(16) 0.252(4) Uani 0.5 1 d G U . C -1
C37 C 0.1116(11) 0.7740(5) 0.982(2) 0.252(4) Uani 0.5 1 d G U . C -1
H37 H 0.1015 0.7381 0.9660 0.302 Uiso 0.5 1 calc R . . C -1
C38 C 0.0723(9) 0.8136(8) 0.9932(16) 0.252(4) Uani 0.5 1 d G U . C -1
H38 H 0.0352 0.8048 0.9843 0.302 Uiso 0.5 1 calc R . . C -1
N3 N 0.0871(10) 0.8661(7) 1.0171(8) 0.252(4) Uani 0.5 1 d DG U . C -1
C45 C 0.3146(13) 0.6114(12) 0.9765(14) 0.181(4) Uani 0.5 1 d . U . C -1
H45A H 0.3516 0.6254 0.9809 0.271 Uiso 0.5 1 d R . . C -1
H45B H 0.3080 0.5861 1.0299 0.271 Uiso 0.5 1 d R . . C -1
H45C H 0.3098 0.5926 0.9146 0.271 Uiso 0.5 1 d R . . C -1
C44 C 0.0396(11) 0.9034(11) 1.0258(15) 0.252(4) Uani 0.5 1 d D U . C -1
H44A H 0.0399 0.9239 1.0866 0.378 Uiso 0.5 1 d R . . C -1
H44B H 0.0396 0.9286 0.9710 0.378 Uiso 0.5 1 d R . . C -1
H44C H 0.0072 0.8808 1.0231 0.378 Uiso 0.5 1 d R . . C -1
O1W O 0.0000 1.0000 0.7500 0.110(5) Uani 1 4 d S T P . .
H1WA H 0.0311 0.9978 0.7792 0.165 Uiso 0.25 1 d R . . . .
H1WB H 0.0030 0.9785 0.7005 0.165 Uiso 0.25 1 d R . . . .
O2W O 0.2087(4) 0.5145(3) 0.5000 0.103(3) Uani 1 2 d S T P . .
H2WA H 0.2133 0.5339 0.5518 0.154 Uiso 0.5 1 d R . . . .
H2WB H 0.1952 0.4843 0.5211 0.154 Uiso 0.5 1 d R . . . .
O3W O 0.3046(4) 0.9582(5) 0.5000 0.124(4) Uani 1 2 d S T P . .
H3WA H 0.2767 0.9598 0.5365 0.186 Uiso 0.5 1 d R . . . .
H3WB H 0.3090 0.9297 0.4639 0.186 Uiso 0.5 1 d R . . . .
O4W O 0.0981(3) 0.9940(3) 0.8462(6) 0.113(2) Uani 1 1 d . . . . .
H4WA H 0.1081 0.9914 0.9065 0.169 Uiso 1 1 d R . . . .
H4WB H 0.0728 0.9699 0.8397 0.169 Uiso 1 1 d R . . . .
O5W O 0.0535(7) 0.8659(7) 0.5000 0.196(8) Uani 1 2 d S T P . .
H5WA H 0.0472 0.8317 0.5089 0.294 Uiso 0.5 1 d R . . . .
H5WB H 0.0484 0.8812 0.5558 0.294 Uiso 0.5 1 d R . . . .
O6W O 0.3761(7) 0.9536(4) 1.0000 0.160(6) Uani 1 2 d S T P . .
H6WA H 0.3603 0.9527 0.9439 0.240 Uiso 0.5 1 d R . . . .
H6WB H 0.3920 0.9226 1.0088 0.240 Uiso 0.5 1 d R . . . .
O7W O 0.2287(8) 0.9603(5) 1.0000 0.189(7) Uani 1 2 d S T P . .
H7WA H 0.2021 0.9828 1.0000 0.283 Uiso 1 2 d RS T P . .
H7WB H 0.2458 0.9552 0.9462 0.283 Uiso 0.5 1 d R . . . .
O8W O 0.4032(7) 0.7660(8) 1.0000 0.201(7) Uani 1 2 d S TU P . .
H8WA H 0.4217 0.7399 0.9745 0.302 Uiso 0.5 1 d R . . . .
H8WB H 0.3699 0.7660 0.9797 0.302 Uiso 0.5 1 d R . . . .
O9W O 0.4214(11) 0.6604(9) 1.0000 0.258(10) Uani 1 2 d S T P . .
H9WA H 0.3959 0.6469 0.9644 0.388 Uiso 0.5 1 d R . . . .
H9WB H 0.4301 0.6922 0.9786 0.388 Uiso 0.5 1 d R . . . .
O10W O 0.3346(9) 0.5780(7) 0.5000 0.224(9) Uani 1 2 d S T P . .
H10A H 0.3295 0.5565 0.5488 0.336 Uiso 0.5 1 d R . . . .
H10B H 0.3192 0.6081 0.5149 0.336 Uiso 0.5 1 d R . . . .
O11W O 0.0554(7) 0.6572(8) 1.0000 0.220(8) Uani 1 2 d S T P . .
H11A H 0.0592 0.6911 1.0083 0.330 Uiso 0.5 1 d R . . . .
H11B H 0.0252 0.6525 0.9692 0.330 Uiso 0.5 1 d R . . . .
O12W O 0.1127(6) 0.5749(6) 0.9194(13) 0.260(7) Uani 1 1 d . . . . .
H12A H 0.1469 0.5776 0.9329 0.389 Uiso 1 1 d R . . . .
H12B H 0.1071 0.5854 0.8601 0.389 Uiso 1 1 d R . . . .
O13W O 0.1466(13) 0.9403(13) 0.5000 0.326(15) Uani 1 2 d S TU P . .
H13A H 0.1480 0.9562 0.5561 0.489 Uiso 0.5 1 d R . . . .
H13B H 0.1620 0.9091 0.5000 0.489 Uiso 1 2 d RS T P . .
O14W O 0.5031(8) 0.6404(9) 0.8539(14) 0.312(9) Uani 1 1 d . U . . .
H14A H 0.4831 0.6651 0.8811 0.468 Uiso 1 1 d R . . . .
H14B H 0.4872 0.6286 0.8020 0.468 Uiso 1 1 d R . . . .
O16W O 0.3605(10) 0.4987(8) 0.8513(16) 0.345(11) Uani 1 1 d . U . . .
H16C H 0.3571 0.5186 0.9029 0.517 Uiso 1 1 d R . . . .
H16D H 0.3904 0.5070 0.8216 0.517 Uiso 1 1 d R . . . .

loop_
_atom_site_aniso_label
_atom_site_aniso_U_11
_atom_site_aniso_U_22
_atom_site_aniso_U_33
_atom_site_aniso_U_23
_atom_site_aniso_U_13
_atom_site_aniso_U_12
S001 0.0903(15) 0.0542(11) 0.114(2) -0.0272(11) 0.0065(13) -0.0056(10)
N1 0.043(4) 0.103(7) 0.069(6) 0.000 0.000 0.003(5)
O1 0.064(3) 0.072(3) 0.093(4) 0.004(3) 0.019(3) -0.012(3)
C1 0.061(4) 0.058(4) 0.086(6) -0.018(4) 0.004(4) -0.002(3)
S002 0.108(2) 0.0564(13) 0.153(3) 0.0097(13) -0.0329(18) 0.0053(12)
N2 0.052(4) 0.074(5) 0.055(5) 0.000 0.000 -0.016(4)
O2 0.066(3) 0.081(4) 0.104(5) 0.007(3) 0.017(3) -0.009(3)
C2 0.068(5) 0.054(4) 0.088(6) -0.014(3) 0.012(4) 0.000(3)
O3 0.066(4) 0.049(4) 0.102(6) 0.000 0.000 0.008(3)
C3 0.069(5) 0.073(5) 0.086(6) -0.024(4) 0.017(4) -0.007(4)
C4 0.066(4) 0.066(4) 0.061(4) -0.007(3) 0.012(3) -0.002(3)
O4 0.059(3) 0.092(4) 0.074(4) -0.001(3) -0.015(2) -0.001(3)
C5 0.067(4) 0.058(4) 0.047(4) -0.003(3) 0.011(3) -0.003(3)
O5 0.062(3) 0.088(4) 0.096(4) -0.003(3) -0.026(3) -0.013(3)
C6 0.063(4) 0.049(3) 0.055(4) -0.014(3) 0.004(3) 0.001(3)
O6 0.050(4) 0.052(4) 0.148(8) 0.000 0.000 0.010(3)
C7 0.068(4) 0.058(4) 0.049(4) -0.012(3) 0.000(3) -0.006(3)
O7 0.106(5) 0.057(3) 0.157(6) -0.031(4) -0.002(4) 0.006(3)
O8 0.096(4) 0.077(4) 0.151(6) -0.052(4) -0.009(4) -0.011(3)
C8 0.060(4) 0.063(4) 0.048(4) -0.004(3) -0.002(3) -0.005(3)
O9 0.141(6) 0.056(3) 0.126(6) -0.007(3) 0.043(5) -0.018(3)
C9 0.075(5) 0.060(4) 0.052(4) 0.004(3) -0.007(3) -0.005(3)
C46 0.049(5) 0.103(8) 0.069(7) 0.000 0.000 -0.013(5)
C10 0.063(4) 0.064(4) 0.058(4) 0.002(3) 0.002(3) -0.003(3)
O10 0.172(8) 0.112(6) 0.134(7) 0.061(5) -0.016(6) -0.036(5)
C11 0.084(6) 0.056(4) 0.085(6) 0.000(4) -0.010(4) 0.006(4)
O11 0.100(4) 0.066(3) 0.122(5) -0.018(3) -0.024(4) 0.002(3)
C13 0.076(5) 0.113(8) 0.065(5) 0.007(4) -0.009(4) 0.023(5)
C12 0.092(6) 0.080(6) 0.089(7) -0.008(4) -0.019(5) 0.013(5)
O12 0.130(7) 0.061(4) 0.409(19) -0.024(7) -0.085(9) 0.024(4)
C14 0.060(4) 0.075(5) 0.057(4) 0.002(3) -0.008(3) -0.001(4)
C16 0.080(6) 0.092(6) 0.104(7) 0.021(5) 0.028(5) -0.008(5)
C15 0.065(5) 0.094(6) 0.083(6) 0.002(4) 0.032(4) -0.004(4)
C17 0.075(5) 0.085(5) 0.082(6) 0.022(5) -0.002(4) -0.002(4)
C18 0.076(5) 0.052(4) 0.132(8) 0.037(5) 0.005(5) 0.005(4)
C19 0.079(6) 0.109(7) 0.083(6) 0.022(5) -0.031(4) -0.013(5)
C33 0.053(6) 0.133(12) 0.109(11) 0.000 0.000 -0.016(7)
C32 0.044(5) 0.057(5) 0.087(7) 0.000 0.000 -0.006(4)
C31 0.073(7) 0.083(8) 0.093(9) 0.000 0.000 -0.019(6)
C30 0.069(7) 0.084(8) 0.098(9) 0.000 0.000 -0.009(6)
C29 0.069(6) 0.055(6) 0.094(8) 0.000 0.000 -0.002(5)
C28 0.057(5) 0.064(6) 0.051(5) 0.000 0.000 -0.005(4)
C27 0.079(7) 0.043(5) 0.063(6) 0.000 0.000 -0.006(5)
C26 0.053(5) 0.056(5) 0.074(7) 0.000 0.000 -0.008(4)
C25 0.058(5) 0.068(6) 0.033(5) 0.000 0.000 0.001(4)
C24 0.058(5) 0.048(5) 0.069(6) 0.000 0.000 -0.002(4)
C23 0.061(6) 0.062(6) 0.062(6) 0.000 0.000 0.003(5)
C22 0.068(5) 0.061(5) 0.134(8) -0.016(5) -0.017(5) 0.011(4)
C21 0.076(5) 0.076(5) 0.158(10) -0.007(6) -0.052(6) -0.001(4)
C20 0.065(5) 0.148(9) 0.099(8) -0.023(6) -0.033(5) -0.018(6)
C42 0.256(8) 0.210(8) 0.076(7) -0.008(7) -0.022(7) 0.030(7)
C43 0.256(8) 0.210(8) 0.076(7) -0.008(7) -0.022(7) 0.030(7)
N4 0.256(8) 0.210(8) 0.076(7) -0.008(7) -0.022(7) 0.030(7)
C39 0.256(8) 0.210(8) 0.076(7) -0.008(7) -0.022(7) 0.030(7)
C40 0.256(8) 0.210(8) 0.076(7) -0.008(7) -0.021(7) 0.030(7)
C41 0.256(8) 0.210(8) 0.076(7) -0.008(7) -0.022(7) 0.030(7)
C34 0.555(10) 0.121(6) 0.079(7) -0.005(6) 0.019(9) -0.001(8)
C35 0.555(10) 0.121(6) 0.079(7) -0.005(6) 0.019(9) -0.001(8)
C36 0.555(10) 0.121(6) 0.079(7) -0.005(6) 0.019(9) -0.001(8)
C37 0.556(10) 0.121(6) 0.079(7) -0.005(6) 0.019(9) -0.001(8)
C38 0.556(10) 0.121(6) 0.079(7) -0.006(6) 0.019(9) -0.001(8)
N3 0.556(10) 0.121(6) 0.079(7) -0.006(6) 0.019(9) -0.001(8)
C45 0.256(9) 0.210(8) 0.076(8) -0.008(7) -0.022(8) 0.030(7)
C44 0.555(11) 0.121(6) 0.079(7) -0.006(6) 0.019(9) -0.001(8)
O1W 0.088(5) 0.088(5) 0.153(14) 0.000 0.000 0.000
O2W 0.135(8) 0.067(5) 0.107(7) 0.000 0.000 -0.008(5)
O3W 0.109(7) 0.147(9) 0.116(8) 0.000 0.000 -0.075(7)
O4W 0.107(5) 0.098(4) 0.133(6) -0.023(4) -0.028(4) 0.005(4)
O5W 0.231(15) 0.269(17) 0.088(8) 0.000 0.000 0.175(14)
O6W 0.268(17) 0.071(6) 0.141(10) 0.000 0.000 -0.039(8)
O7W 0.30(2) 0.109(9) 0.155(12) 0.000 0.000 0.039(11)
O8W 0.178(12) 0.230(14) 0.196(13) 0.000 0.000 0.028(11)
O9W 0.31(3) 0.26(2) 0.21(2) 0.000 0.000 0.02(2)
O10W 0.27(2) 0.143(13) 0.26(2) 0.000 0.000 0.056(14)
O11W 0.155(13) 0.25(2) 0.25(2) 0.000 0.000 0.036(13)
O12W 0.241(16) 0.217(14) 0.321(18) -0.024(12) -0.026(13) 0.026(12)
O13W 0.32(2) 0.35(2) 0.31(2) 0.000 0.000 -0.033(17)
O14W 0.290(15) 0.322(16) 0.324(17) 0.045(13) 0.041(14) 0.066(13)
O16W 0.366(18) 0.291(16) 0.377(19) 0.014(15) -0.056(15) 0.006(14)

loop_
_atom_type_symbol
_atom_type_description
_atom_type_scat_dispersion_real
_atom_type_scat_dispersion_imag
_atom_type_scat_source
C C 0.0033 0.0016 'International Tables Vol C Tables 4.2.6.8 and 6.1.1.4'
H H 0.0000 0.0000 'International Tables Vol C Tables 4.2.6.8 and 6.1.1.4'
N N 0.0061 0.0033 'International Tables Vol C Tables 4.2.6.8 and 6.1.1.4'
O O 0.0106 0.0060 'International Tables Vol C Tables 4.2.6.8 and 6.1.1.4'
S S 0.1246 0.1234 'International Tables Vol C Tables 4.2.6.8 and 6.1.1.4'

loop_
_geom_angle_atom_site_label_1
_geom_angle_atom_site_label_2
_geom_angle_atom_site_label_3
_geom_angle
_geom_angle_site_symmetry_1
_geom_angle_site_symmetry_3
_geom_angle_publ_flag
O7 S001 C1 104.9(4) . . ?
O8 S001 C1 108.2(4) . . ?
O8 S001 O7 113.2(4) . . ?
O8 S001 O9 112.6(5) . . ?
O9 S001 C1 105.4(3) . . ?
O9 S001 O7 111.9(5) . . ?
C31 N1 C33 117.7(11) . . ?
C30 N1 C33 122.4(11) . . ?
C30 N1 C31 119.9(9) . . ?
C4 O1 C15 117.2(7) . . ?
C2 C1 S001 120.6(6) . . ?
C2 C1 C6 120.5(7) . . ?
C6 C1 S001 118.9(6) . . ?
O10 S002 C11 105.4(5) . . ?
O11 S002 O10 111.3(5) . . ?
O11 S002 C11 105.4(4) . . ?
O12 S002 O10 113.7(7) . . ?
O12 S002 C11 107.0(5) . . ?
O12 S002 O11 113.2(6) . . ?
C27 N2 C46 120.1(9) . . ?
C27 N2 C23 120.6(8) . . ?
C23 N2 C46 119.3(9) . . ?
C16 O2 C17 114.5(7) . . ?
C1 C2 H2 118.9 . . ?
C1 C2 C3 122.3(8) . . ?
C3 C2 H2 118.9 . . ?
C18 O3 C18 113.9(9) 6_556 . ?
C2 C3 H3 120.1 . . ?
C4 C3 C2 119.8(8) . . ?
C4 C3 H3 120.1 . . ?
O1 C4 C5 114.6(7) . . ?
C3 C4 O1 124.5(7) . . ?
C3 C4 C5 120.9(7) . . ?
C14 O4 C19 116.2(7) . . ?
C6 C5 C4 119.2(7) . . ?
C10 C5 C4 121.2(7) . . ?
C10 C5 C6 119.6(7) . . ?
C21 O5 C20 113.3(7) . . ?
C5 C6 C1 117.2(6) . . ?
C7 C6 C1 124.5(6) . . ?
C7 C6 C5 118.2(6) . . ?
C22 O6 C22 112.9(8) . 6_556 ?
C6 C7 H7 119.0 . . ?
C8 C7 C6 122.1(6) . . ?
C8 C7 H7 119.0 . . ?
C7 C8 C9 119.2(7) . . ?
C7 C8 C14 121.5(7) . . ?
C14 C8 C9 119.2(7) . . ?
C10 C9 C8 116.9(7) . . ?
C10 C9 C11 124.4(7) . . ?
C11 C9 C8 118.6(7) . . ?
N2 C46 H46A 109.5 . . ?
N2 C46 H46B 109.5 . . ?
N2 C46 H46C 109.5 . . ?
H46A C46 H46B 109.5 . . ?
H46A C46 H46C 109.5 . . ?
H46B C46 H46C 109.5 . . ?
C5 C10 H10 118.1 . . ?
C9 C10 C5 123.9(7) . . ?
C9 C10 H10 118.1 . . ?
C9 C11 S002 122.4(7) . . ?
C12 C11 S002 119.2(7) . . ?
C12 C11 C9 118.4(8) . . ?
C12 C13 H13 119.1 . . ?
C14 C13 H13 119.1 . . ?
C14 C13 C12 121.7(9) . . ?
C11 C12 H12 118.7 . . ?
C13 C12 C11 122.6(9) . . ?
C13 C12 H12 118.7 . . ?
O4 C14 C8 113.2(7) . . ?
O4 C14 C13 127.4(8) . . ?
C13 C14 C8 119.3(8) . . ?
O2 C16 H16A 109.1 . . ?
O2 C16 H16B 109.1 . . ?
O2 C16 C15 112.6(7) . . ?
H16A C16 H16B 107.8 . . ?
C15 C16 H16A 109.1 . . ?
C15 C16 H16B 109.1 . . ?
O1 C15 C16 110.7(8) . . ?
O1 C15 H15A 109.5 . . ?
O1 C15 H15B 109.5 . . ?
C16 C15 H15A 109.5 . . ?
C16 C15 H15B 109.5 . . ?
H15A C15 H15B 108.1 . . ?
O2 C17 H17A 110.0 . . ?
O2 C17 H17B 110.0 . . ?
O2 C17 C18 108.4(7) . . ?
H17A C17 H17B 108.4 . . ?
C18 C17 H17A 110.0 . . ?
C18 C17 H17B 110.0 . . ?
O3 C18 C17 107.2(6) . . ?
O3 C18 H18A 110.3 . . ?
O3 C18 H18B 110.3 . . ?
C17 C18 H18A 110.3 . . ?
C17 C18 H18B 110.3 . . ?
H18A C18 H18B 108.5 . . ?
O4 C19 H19A 110.6 . . ?
O4 C19 H19B 110.6 . . ?
O4 C19 C20 105.8(8) . . ?
H19A C19 H19B 108.7 . . ?
C20 C19 H19A 110.6 . . ?
C20 C19 H19B 110.6 . . ?
N1 C33 H33A 109.5 . . ?
N1 C33 H33B 109.5 . . ?
N1 C33 H33C 109.5 . . ?
H33A C33 H33B 109.5 . . ?
H33A C33 H33C 109.5 . . ?
H33B C33 H33C 109.5 . . ?
C31 C32 H32 119.3 . . ?
C28 C32 H32 119.3 . . ?
C28 C32 C31 121.4(10) . . ?
N1 C31 C32 119.3(11) . . ?
N1 C31 H31 120.3 . . ?
C32 C31 H31 120.3 . . ?
N1 C30 H30 117.9 . . ?
N1 C30 C29 124.3(12) . . ?
C29 C30 H30 117.9 . . ?
C30 C29 H29 120.6 . . ?
C28 C29 C30 118.7(10) . . ?
C28 C29 H29 120.6 . . ?
C32 C28 C25 123.0(9) . . ?
C29 C28 C32 116.3(9) . . ?
C29 C28 C25 120.6(9) . . ?
N2 C27 H27 119.1 . . ?
N2 C27 C26 121.7(9) . . ?
C26 C27 H27 119.1 . . ?
C27 C26 H26 120.3 . . ?
C27 C26 C25 119.5(9) . . ?
C25 C26 H26 120.3 . . ?
C26 C25 C28 122.3(9) . . ?
C24 C25 C28 119.5(8) . . ?
C24 C25 C26 118.2(8) . . ?
C25 C24 H24 119.3 . . ?
C23 C24 C25 121.3(9) . . ?
C23 C24 H24 119.3 . . ?
N2 C23 C24 118.7(9) . . ?
N2 C23 H23 120.7 . . ?
C24 C23 H23 120.7 . . ?
O6 C22 H22A 109.5 . . ?
O6 C22 H22B 109.5 . . ?
O6 C22 C21 110.7(7) . . ?
H22A C22 H22B 108.1 . . ?
C21 C22 H22A 109.5 . . ?
C21 C22 H22B 109.5 . . ?
O5 C21 C22 108.9(7) . . ?
O5 C21 H21A 109.9 . . ?
O5 C21 H21B 109.9 . . ?
C22 C21 H21A 109.9 . . ?
C22 C21 H21B 109.9 . . ?
H21A C21 H21B 108.3 . . ?
O5 C20 C19 110.0(7) . . ?
O5 C20 H20A 109.7 . . ?
O5 C20 H20B 109.7 . . ?
C19 C20 H20A 109.7 . . ?
C19 C20 H20B 109.7 . . ?
H20A C20 H20B 108.2 . . ?
C43 C42 H42 120.0 . . ?
C43 C42 C41 120.0 . . ?
C41 C42 H42 120.0 . . ?
C42 C43 H43 120.0 . . ?
C42 C43 N4 120.0 . . ?
N4 C43 H43 120.0 . . ?
C43 N4 C45 126(2) . . ?
C39 N4 C43 120.0 . . ?
C39 N4 C45 114(2) . . ?
N4 C39 H39 120.0 . . ?
N4 C39 C40 120.0 . . ?
C40 C39 H39 120.0 . . ?
C39 C40 H40 120.0 . . ?
C39 C40 C41 120.0 . . ?
C41 C40 H40 120.0 . . ?
C42 C41 C36 123(2) . . ?
C40 C41 C42 120.0 . . ?
C40 C41 C36 117(2) . . ?
C35 C34 H34 120.0 . . ?
C35 C34 N3 120.0 . . ?
N3 C34 H34 120.0 . . ?
C34 C35 H35 120.0 . . ?
C36 C35 C34 120.0 . . ?
C36 C35 H35 120.0 . . ?
C35 C36 C41 120(2) . . ?
C37 C36 C41 120(2) . . ?
C37 C36 C35 120.0 . . ?
C36 C37 H37 120.0 . . ?
C36 C37 C38 120.0 . . ?
C38 C37 H37 120.0 . . ?
C37 C38 H38 120.0 . . ?
N3 C38 C37 120.0 . . ?
N3 C38 H38 120.0 . . ?
C34 N3 C44 127.2(19) . . ?
C38 N3 C34 120.0 . . ?
C38 N3 C44 112.8(19) . . ?
N4 C45 H45A 103.9 . . ?
N4 C45 H45B 113.0 . . ?
N4 C45 H45C 111.4 . . ?
H45A C45 H45B 109.4 . . ?
H45A C45 H45C 109.5 . . ?
H45B C45 H45C 109.4 . . ?
N3 C44 H44A 112.4 . . ?
N3 C44 H44B 109.2 . . ?
N3 C44 H44C 106.7 . . ?
H44A C44 H44B 109.5 . . ?
H44A C44 H44C 109.5 . . ?
H44B C44 H44C 109.5 . . ?
H1WA O1W H1WB 104.5 . . ?
H2WA O2W H2WB 104.4 . . ?
H3WA O3W H3WB 118.3 . . ?
H4WA O4W H4WB 104.5 . . ?
H5WA O5W H5WB 105.9 . . ?
H6WA O6W H6WB 107.9 . . ?
H7WA O7W H7WB 118.0 . . ?
H8WA O8W H8WB 111.6 . . ?
H9WA O9W H9WB 109.8 . . ?
H10A O10W H10B 106.3 . . ?
H11A O11W H11B 107.0 . . ?
H12A O12W H12B 109.5 . . ?
H13A O13W H13B 112.9 . . ?
H14A O14W H14B 109.5 . . ?
H16C O16W H16D 109.5 . . ?

loop_
_geom_bond_atom_site_label_1
_geom_bond_atom_site_label_2
_geom_bond_distance
_geom_bond_site_symmetry_2
_geom_bond_publ_flag
S001 C1 1.779(8) . ?
S001 O7 1.460(7) . ?
S001 O8 1.439(8) . ?
S001 O9 1.448(7) . ?
N1 C33 1.495(14) . ?
N1 C31 1.335(15) . ?
N1 C30 1.277(15) . ?
O1 C4 1.371(9) . ?
O1 C15 1.392(10) . ?
C1 C2 1.330(11) . ?
C1 C6 1.464(10) . ?
S002 O10 1.502(10) . ?
S002 C11 1.760(9) . ?
S002 O11 1.476(7) . ?
S002 O12 1.447(9) . ?
N2 C46 1.479(12) . ?
N2 C27 1.341(13) . ?
N2 C23 1.370(12) . ?
O2 C16 1.393(11) . ?
O2 C17 1.400(10) . ?
C2 H2 0.9500 . ?
C2 C3 1.402(11) . ?
O3 C18 1.435(9) . ?
O3 C18 1.435(9) 6_556 ?
C3 H3 0.9500 . ?
C3 C4 1.354(12) . ?
C4 C5 1.437(11) . ?
O4 C14 1.338(10) . ?
O4 C19 1.456(10) . ?
C5 C6 1.415(10) . ?
C5 C10 1.383(10) . ?
O5 C21 1.405(10) . ?
O5 C20 1.419(12) . ?
C6 C7 1.408(10) . ?
O6 C22 1.411(10) 6_556 ?
O6 C22 1.411(10) . ?
C7 H7 0.9500 . ?
C7 C8 1.392(10) . ?
C8 C9 1.460(10) . ?
C8 C14 1.426(10) . ?
C9 C10 1.381(11) . ?
C9 C11 1.422(11) . ?
C46 H46A 0.9800 . ?
C46 H46B 0.9800 . ?
C46 H46C 0.9800 . ?
C10 H10 0.9500 . ?
C11 C12 1.386(14) . ?
C13 H13 0.9500 . ?
C13 C12 1.379(14) . ?
C13 C14 1.356(12) . ?
C12 H12 0.9500 . ?
C16 H16A 0.9900 . ?
C16 H16B 0.9900 . ?
C16 C15 1.512(13) . ?
C15 H15A 0.9900 . ?
C15 H15B 0.9900 . ?
C17 H17A 0.9900 . ?
C17 H17B 0.9900 . ?
C17 C18 1.507(13) . ?
C18 H18A 0.9900 . ?
C18 H18B 0.9900 . ?
C19 H19A 0.9900 . ?
C19 H19B 0.9900 . ?
C19 C20 1.521(15) . ?
C33 H33A 0.9800 . ?
C33 H33B 0.9800 . ?
C33 H33C 0.9800 . ?
C32 H32 0.9500 . ?
C32 C31 1.386(15) . ?
C32 C28 1.386(13) . ?
C31 H31 0.9500 . ?
C30 H30 0.9500 . ?
C30 C29 1.377(16) . ?
C29 H29 0.9500 . ?
C29 C28 1.375(14) . ?
C28 C25 1.491(13) . ?
C27 H27 0.9500 . ?
C27 C26 1.365(14) . ?
C26 H26 0.9500 . ?
C26 C25 1.388(13) . ?
C25 C24 1.384(13) . ?
C24 H24 0.9500 . ?
C24 C23 1.377(13) . ?
C23 H23 0.9500 . ?
C22 H22A 0.9900 . ?
C22 H22B 0.9900 . ?
C22 C21 1.440(13) . ?
C21 H21A 0.9900 . ?
C21 H21B 0.9900 . ?
C20 H20A 0.9900 . ?
C20 H20B 0.9900 . ?
C42 H42 0.9500 . ?
C42 C43 1.3900 . ?
C42 C41 1.3900 . ?
C43 H43 0.9500 . ?
C43 N4 1.3900 . ?
N4 C39 1.3900 . ?
N4 C45 1.47(3) . ?
C39 H39 0.9500 . ?
C39 C40 1.3900 . ?
C40 H40 0.9500 . ?
C40 C41 1.3900 . ?
C41 C36 1.457(19) . ?
C34 H34 0.9500 . ?
C34 C35 1.3900 . ?
C34 N3 1.3900 . ?
C35 H35 0.9500 . ?
C35 C36 1.3900 . ?
C36 C37 1.3900 . ?
C37 H37 0.9500 . ?
C37 C38 1.3900 . ?
C38 H38 0.9500 . ?
C38 N3 1.3900 . ?
N3 C44 1.497(10) . ?
C45 H45A 0.9802 . ?
C45 H45B 0.9807 . ?
C45 H45C 0.9798 . ?
C44 H44A 0.9802 . ?
C44 H44B 0.9801 . ?
C44 H44C 0.9798 . ?
O1W H1WA 0.8704 . ?
O1W H1WB 0.8696 . ?
O2W H2WA 0.8691 . ?
O2W H2WB 0.8699 . ?
O3W H3WA 0.8568 . ?
O3W H3WB 0.8706 . ?
O4W H4WA 0.8709 . ?
O4W H4WB 0.8698 . ?
O5W H5WA 0.8681 . ?
O5W H5WB 0.8681 . ?
O6W H6WA 0.8684 . ?
O6W H6WB 0.8700 . ?
O7W H7WA 0.8603 . ?
O7W H7WB 0.8652 . ?
O8W H8WA 0.8656 . ?
O8W H8WB 0.8700 . ?
O9W H9WA 0.8666 . ?
O9W H9WB 0.8667 . ?
O10W H10A 0.8673 . ?
O10W H10B 0.8625 . ?
O11W H11A 0.8533 . ?
O11W H11B 0.8680 . ?
O12W H12A 0.8697 . ?
O12W H12B 0.8694 . ?
O13W H13A 0.8684 . ?
O13W H13B 0.8599 . ?
O14W H14A 0.8701 . ?
O14W H14B 0.8691 . ?
O16W H16C 0.8701 . ?
O16W H16D 0.8700 . ?
